data_4071348
loop_
_publ_author_name
'Lorber, Christian'
'Vendier, Laure'

_publ_section_title
;
 Routes to New N-Heterocyclic Carbene Titanium(IV) Imido Complexes
;
_journal_issue 12
_journal_name_full Organometallics
_journal_page_first 2774
_journal_paper_doi 10.1021/om800121g
_journal_volume 27
_journal_year 2008
_chemical_compound_source 'synthesis as described'
_chemical_formula_moiety 'C44 H54 Cl2 N5 Ti'
_chemical_formula_sum 'C44 H54 Cl2 N5 Ti'
_chemical_formula_weight 771.69
_chemical_name_systematic
;
 ?
;
_space_group_IT_number 14
_symmetry_cell_setting monoclinic
_symmetry_Int_Tables_number 14
_symmetry_space_group_name_Hall '-P 2yn'
_symmetry_space_group_name_H-M 'P 1 21/n 1'
_atom_sites_solution_hydrogens geom
_atom_sites_solution_primary direct
_atom_sites_solution_secondary difmap
_cell_angle_alpha 90
_cell_angle_beta 93.401(3)
_cell_angle_gamma 90
_cell_formula_units_Z 4
_cell_length_a 15.1103(5)
_cell_length_b 11.5282(4)
_cell_length_c 24.8172(9)
_cell_measurement_reflns_used 8707
_cell_measurement_temperature 180
_cell_measurement_theta_max 32.0666
_cell_measurement_theta_min 2.6987
_cell_measurement_wavelength 0.71073
_cell_volume 4315.4(3)
_computing_cell_refinement 'CrysAlis RED, Oxford Diffraction Ltd.'
_computing_data_collection 'CrysAlis CCD, Oxford Diffraction Ltd.'
_computing_data_reduction 'CrysAlis RED, Oxford Diffraction Ltd.'
_computing_molecular_graphics 'Ortep-3 for Windows (Farrugia, 1997)'
_computing_publication_material 'WinGX publication routines (Farrugia, 1999)'
_computing_structure_refinement 'SHELXL-97 (Sheldrick, 1997)'
_computing_structure_solution 'SIR92 (Giacovazzo et al, 1993)'
_diffrn_ambient_temperature 180
_diffrn_measured_fraction_theta_full 0.999
_diffrn_measured_fraction_theta_max 0.999
_diffrn_measurement_device_type 'Oxford-Diffraction XCALIBUR'
_diffrn_measurement_method \w-\f
_diffrn_orient_matrix_UB_11 -0.0292904387
_diffrn_orient_matrix_UB_12 -0.0471108491
_diffrn_orient_matrix_UB_13 0.003636075
_diffrn_orient_matrix_UB_21 -0.0036493316
_diffrn_orient_matrix_UB_22 -0.0092126521
_diffrn_orient_matrix_UB_23 -0.0283114298
_diffrn_orient_matrix_UB_31 0.0366829037
_diffrn_orient_matrix_UB_32 -0.0385860056
_diffrn_orient_matrix_UB_33 0.0022949172
_diffrn_radiation_monochromator graphite
_diffrn_radiation_source 'fine-focus sealed tube'
_diffrn_radiation_type MoK\a
_diffrn_radiation_wavelength 0.71073
_diffrn_reflns_av_R_equivalents 0.0646
_diffrn_reflns_av_unetI/netI 0.0949
_diffrn_reflns_limit_h_max 18
_diffrn_reflns_limit_h_min -17
_diffrn_reflns_limit_k_max 13
_diffrn_reflns_limit_k_min -14
_diffrn_reflns_limit_l_max 31
_diffrn_reflns_limit_l_min -31
_diffrn_reflns_number 33133
_diffrn_reflns_theta_full 26.37
_diffrn_reflns_theta_max 26.37
_diffrn_reflns_theta_min 2.7
_diffrn_standards_decay_% 0
_diffrn_standards_interval_count 0
_diffrn_standards_interval_time 0
_diffrn_standards_number 0
_exptl_absorpt_coefficient_mu 0.357
_exptl_absorpt_correction_T_max 0.957
_exptl_absorpt_correction_T_min 0.887
_exptl_absorpt_correction_type multi-scan
_exptl_absorpt_process_details
;
        CrysAlis RED, Oxford Diffraction Ltd.,
        Version 1.171.31.5 (release 28-08-2006 CrysAlis171 .NET)
        (compiled Aug 28 2006,13:05:05)
        Empirical absorption correction using spherical harmonics,
 implemented in SCALE3 ABSPACK scaling algorithm.
;
_exptl_crystal_colour green
_exptl_crystal_density_diffrn 1.188
_exptl_crystal_density_method 'not measured'
_exptl_crystal_description plate
_exptl_crystal_F_000 1636
_exptl_crystal_size_max 0.35
_exptl_crystal_size_mid 0.2
_exptl_crystal_size_min 0.1
_refine_diff_density_max 0.357
_refine_diff_density_min -0.342
_refine_diff_density_rms 0.088
_refine_ls_extinction_method none
_refine_ls_goodness_of_fit_ref 0.998
_refine_ls_hydrogen_treatment constr
_refine_ls_matrix_type full
_refine_ls_number_parameters 483
_refine_ls_number_reflns 8827
_refine_ls_number_restraints 0
_refine_ls_restrained_S_all 0.998
_refine_ls_R_factor_all 0.1054
_refine_ls_R_factor_gt 0.0439
_refine_ls_shift/su_max 0.003
_refine_ls_shift/su_mean 0
_refine_ls_structure_factor_coef Fsqd
_refine_ls_weighting_details 'calc w=1/[\s^2^(Fo^2^)+(0.0764P)^2^+0.0000P] where P=(Fo^2^+2Fc^2^)/3'
_refine_ls_weighting_scheme calc
_refine_ls_wR_factor_gt 0.1043
_refine_ls_wR_factor_ref 0.1544
_reflns_number_gt 4634
_reflns_number_total 8827
_reflns_threshold_expression >2\s(I)
_cod_data_source_file om800121g-file001.cif
_cod_data_source_block (2)
_cod_original_sg_symbol_H-M 'P 21/n'
_cod_database_code 4071348

loop_
_symmetry_equiv_pos_as_xyz
'x, y, z'
'-x+1/2, y+1/2, -z+1/2'
'-x, -y, -z'
'x-1/2, -y-1/2, z-1/2'

loop_
_atom_site_label
_atom_site_type_symbol
_atom_site_fract_x
_atom_site_fract_y
_atom_site_fract_z
_atom_site_U_iso_or_equiv
_atom_site_adp_type
_atom_site_occupancy
_atom_site_symmetry_multiplicity
_atom_site_calc_flag
_atom_site_refinement_flags
C1 C 0.37877(19) 0.4267(3) 0.68402(12) 0.0294(7) Uani 1 1 d .
C2 C 0.2504(3) 0.5259(4) 0.66554(19) 0.0710(13) Uani 1 1 d .
H2 H 0.1999 0.5544 0.6468 0.085 Uiso 1 1 calc R
C3 C 0.2774(2) 0.5496(4) 0.71663(19) 0.0667(12) Uani 1 1 d .
H3 H 0.249 0.5974 0.7404 0.08 Uiso 1 1 calc R
C4 C 0.3068(2) 0.4200(3) 0.58994(14) 0.0426(9) Uani 1 1 d .
C5 C 0.2529(2) 0.3289(3) 0.57238(16) 0.0499(10) Uani 1 1 d .
C6 C 0.2445(3) 0.3102(4) 0.51753(16) 0.0611(11) Uani 1 1 d .
H6 H 0.2088 0.2494 0.5046 0.073 Uiso 1 1 calc R
C7 C 0.2862(3) 0.3769(4) 0.48130(16) 0.0655(12) Uani 1 1 d .
C8 C 0.3376(3) 0.4685(4) 0.50085(16) 0.0665(12) Uani 1 1 d .
H8 H 0.3651 0.516 0.4766 0.08 Uiso 1 1 calc R
C9 C 0.3492(3) 0.4914(3) 0.55488(16) 0.0537(10) Uani 1 1 d .
C10 C 0.4067(3) 0.5905(4) 0.57527(16) 0.0732(13) Uani 1 1 d .
H10A H 0.4286 0.6317 0.5452 0.11 Uiso 1 1 calc R
H10B H 0.4557 0.5609 0.5975 0.11 Uiso 1 1 calc R
H10C H 0.3724 0.6422 0.5961 0.11 Uiso 1 1 calc R
C11 C 0.2078(3) 0.2541(4) 0.61120(17) 0.0670(12) Uani 1 1 d .
H11A H 0.2515 0.2162 0.6348 0.101 Uiso 1 1 calc R
H11B H 0.1728 0.1967 0.5917 0.101 Uiso 1 1 calc R
H11C H 0.1702 0.3009 0.6322 0.101 Uiso 1 1 calc R
C12 C 0.2778(3) 0.3514(5) 0.42139(18) 0.0962(17) Uani 1 1 d .
H12A H 0.2755 0.269 0.4159 0.144 Uiso 1 1 calc R
H12B H 0.3281 0.3827 0.4045 0.144 Uiso 1 1 calc R
H12C H 0.2245 0.3862 0.4058 0.144 Uiso 1 1 calc R
C13 C 0.4035(2) 0.5087(3) 0.77806(14) 0.0375(8) Uani 1 1 d .
C14 C 0.3825(2) 0.4469(3) 0.82330(15) 0.0456(9) Uani 1 1 d .
C15 C 0.4236(3) 0.4767(3) 0.87218(14) 0.0509(10) Uani 1 1 d .
H15 H 0.41 0.4358 0.9029 0.061 Uiso 1 1 calc R
C16 C 0.4841(2) 0.5653(3) 0.87670(15) 0.0495(10) Uani 1 1 d .
C17 C 0.5026(2) 0.6259(3) 0.83080(15) 0.0489(9) Uani 1 1 d .
H17 H 0.5438 0.6858 0.8337 0.059 Uiso 1 1 calc R
C18 C 0.4624(2) 0.6010(3) 0.78091(14) 0.0411(9) Uani 1 1 d .
C19 C 0.3132(3) 0.3535(4) 0.82007(17) 0.0748(14) Uani 1 1 d .
H19A H 0.3239 0.3001 0.8494 0.112 Uiso 1 1 calc R
H19B H 0.3157 0.3128 0.7865 0.112 Uiso 1 1 calc R
H19C H 0.2556 0.3878 0.8223 0.112 Uiso 1 1 calc R
C20 C 0.4786(3) 0.6769(3) 0.73314(15) 0.0575(11) Uani 1 1 d .
H20A H 0.4785 0.6302 0.7011 0.086 Uiso 1 1 calc R
H20B H 0.535 0.7147 0.7388 0.086 Uiso 1 1 calc R
H20C H 0.4326 0.7343 0.7291 0.086 Uiso 1 1 calc R
C21 C 0.5277(3) 0.5956(4) 0.93111(16) 0.0771(13) Uani 1 1 d .
H21A H 0.5812 0.5513 0.937 0.116 Uiso 1 1 calc R
H21B H 0.4881 0.5778 0.9588 0.116 Uiso 1 1 calc R
H21C H 0.5416 0.6768 0.9322 0.116 Uiso 1 1 calc R
C22 C 0.60738(19) 0.1835(2) 0.71339(12) 0.0289(7) Uani 1 1 d .
C23 C 0.7453(2) 0.1037(3) 0.72090(15) 0.0463(9) Uani 1 1 d .
H23 H 0.7998 0.0754 0.7112 0.056 Uiso 1 1 calc R
C24 C 0.7167(2) 0.1075(3) 0.76963(15) 0.0462(9) Uani 1 1 d .
H24 H 0.7471 0.0827 0.8012 0.055 Uiso 1 1 calc R
C25 C 0.6855(2) 0.1419(3) 0.62917(12) 0.0378(8) Uani 1 1 d .
C26 C 0.6483(2) 0.0450(3) 0.60323(14) 0.0455(9) Uani 1 1 d .
C27 C 0.6609(2) 0.0344(4) 0.54789(16) 0.0578(11) Uani 1 1 d .
H27 H 0.6365 -0.0293 0.5294 0.069 Uiso 1 1 calc R
C28 C 0.7082(3) 0.1147(4) 0.51951(15) 0.0648(12) Uani 1 1 d .
C29 C 0.7446(3) 0.2076(4) 0.54734(17) 0.0644(12) Uani 1 1 d .
H29 H 0.7767 0.262 0.5289 0.077 Uiso 1 1 calc R
C30 C 0.7349(2) 0.2233(3) 0.60286(15) 0.0492(10) Uani 1 1 d .
C31 C 0.5973(3) -0.0423(3) 0.63349(15) 0.0570(10) Uani 1 1 d .
H31A H 0.635 -0.0749 0.6621 0.085 Uiso 1 1 calc R
H31B H 0.5767 -0.1029 0.6093 0.085 Uiso 1 1 calc R
H31C H 0.5474 -0.0052 0.6485 0.085 Uiso 1 1 calc R
C32 C 0.7774(2) 0.3244(3) 0.63154(17) 0.0621(12) Uani 1 1 d .
H32A H 0.7324 0.3739 0.6447 0.093 Uiso 1 1 calc R
H32B H 0.8119 0.3671 0.6071 0.093 Uiso 1 1 calc R
H32C H 0.8152 0.2973 0.6613 0.093 Uiso 1 1 calc R
C33 C 0.7188(3) 0.0988(5) 0.45945(16) 0.0970(17) Uani 1 1 d .
H33A H 0.7436 0.168 0.445 0.145 Uiso 1 1 calc R
H33B H 0.6619 0.0839 0.4415 0.145 Uiso 1 1 calc R
H33C H 0.7576 0.0345 0.4539 0.145 Uiso 1 1 calc R
C34 C 0.5814(2) 0.1598(3) 0.81189(12) 0.0307(7) Uani 1 1 d .
C35 C 0.5334(2) 0.0615(3) 0.82507(13) 0.0379(8) Uani 1 1 d .
C36 C 0.4928(2) 0.0616(3) 0.87381(14) 0.0485(9) Uani 1 1 d .
H36 H 0.4604 -0.0034 0.8829 0.058 Uiso 1 1 calc R
C37 C 0.4982(2) 0.1529(3) 0.90918(14) 0.0474(9) Uani 1 1 d .
C38 C 0.5470(2) 0.2477(3) 0.89454(13) 0.0433(9) Uani 1 1 d .
H38 H 0.5519 0.3105 0.9181 0.052 Uiso 1 1 calc R
C39 C 0.5894(2) 0.2541(3) 0.84626(13) 0.0340(8) Uani 1 1 d .
C40 C 0.5267(3) -0.0415(3) 0.78764(15) 0.0539(10) Uani 1 1 d .
H40A H 0.4956 -0.0195 0.7544 0.081 Uiso 1 1 calc R
H40B H 0.495 -0.1029 0.8042 0.081 Uiso 1 1 calc R
H40C H 0.5851 -0.0678 0.7805 0.081 Uiso 1 1 calc R
C41 C 0.6432(2) 0.3575(3) 0.83224(14) 0.0460(9) Uani 1 1 d .
H41A H 0.6994 0.3324 0.8205 0.069 Uiso 1 1 calc R
H41B H 0.6524 0.4062 0.8635 0.069 Uiso 1 1 calc R
H41C H 0.6122 0.4004 0.8038 0.069 Uiso 1 1 calc R
C42 C 0.4538(3) 0.1482(4) 0.96167(16) 0.0762(13) Uani 1 1 d .
H42A H 0.4147 0.2135 0.964 0.114 Uiso 1 1 calc R
H42B H 0.4979 0.1506 0.9911 0.114 Uiso 1 1 calc R
H42C H 0.4203 0.0777 0.9634 0.114 Uiso 1 1 calc R
C051 C 0.4283(3) 0.1451(4) 0.58423(17) 0.0773(14) Uani 1 1 d .
H05A H 0.3839 0.1724 0.558 0.116 Uiso 1 1 calc R
H05B H 0.4003 0.1048 0.6125 0.116 Uiso 1 1 calc R
H05C H 0.4678 0.0933 0.5672 0.116 Uiso 1 1 calc R
C052 C 0.5206(3) 0.3042(4) 0.56498(15) 0.0834(16) Uani 1 1 d .
H05D H 0.5607 0.2525 0.5484 0.125 Uiso 1 1 calc R
H05E H 0.5528 0.3699 0.5797 0.125 Uiso 1 1 calc R
H05F H 0.4761 0.3302 0.5385 0.125 Uiso 1 1 calc R
N1 N 0.31243(17) 0.4504(2) 0.64603(12) 0.0425(7) Uani 1 1 d .
N2 N 0.35485(17) 0.4901(2) 0.72731(11) 0.0407(7) Uani 1 1 d .
N3 N 0.67919(16) 0.1498(2) 0.68665(10) 0.0343(6) Uani 1 1 d .
N4 N 0.63292(16) 0.1555(2) 0.76511(10) 0.0316(6) Uani 1 1 d .
N5 N 0.47895(18) 0.2447(3) 0.60736(11) 0.0458(8) Uani 1 1 d .
Cl1 Cl 0.39315(6) 0.16269(8) 0.71947(4) 0.0558(3) Uani 1 1 d .
Cl2 Cl 0.59232(5) 0.44878(7) 0.68977(4) 0.0477(3) Uani 1 1 d .
Ti1 Ti 0.48962(3) 0.29192(4) 0.67899(2) 0.02424(16) Uani 1 1 d .

loop_
_atom_site_aniso_label
_atom_site_aniso_U_11
_atom_site_aniso_U_22
_atom_site_aniso_U_33
_atom_site_aniso_U_23
_atom_site_aniso_U_13
_atom_site_aniso_U_12
C1 0.0236(17) 0.0266(17) 0.0385(19) -0.0007(14) 0.0048(14) -0.0003(13)
C2 0.044(3) 0.079(3) 0.089(4) -0.007(3) -0.006(2) 0.035(2)
C3 0.043(2) 0.075(3) 0.082(3) -0.022(2) 0.002(2) 0.032(2)
C4 0.033(2) 0.050(2) 0.043(2) 0.0002(18) -0.0129(16) 0.0064(17)
C5 0.036(2) 0.054(2) 0.058(3) 0.0065(19) -0.0088(18) -0.0050(18)
C6 0.060(3) 0.065(3) 0.055(3) 0.002(2) -0.028(2) -0.015(2)
C7 0.065(3) 0.084(3) 0.044(2) 0.011(2) -0.023(2) -0.013(2)
C8 0.068(3) 0.076(3) 0.052(3) 0.020(2) -0.017(2) -0.018(2)
C9 0.051(2) 0.055(2) 0.053(2) 0.008(2) -0.013(2) -0.008(2)
C10 0.086(3) 0.069(3) 0.063(3) 0.014(2) -0.016(2) -0.027(3)
C11 0.050(3) 0.079(3) 0.071(3) 0.004(2) -0.005(2) -0.017(2)
C12 0.111(4) 0.108(4) 0.066(3) 0.008(3) -0.036(3) -0.036(3)
C13 0.0340(19) 0.036(2) 0.043(2) -0.0127(16) 0.0083(16) 0.0074(16)
C14 0.045(2) 0.042(2) 0.052(2) -0.0115(18) 0.0223(19) -0.0011(17)
C15 0.063(3) 0.055(3) 0.036(2) -0.0099(18) 0.0175(19) 0.005(2)
C16 0.053(2) 0.049(2) 0.047(2) -0.0177(19) 0.0084(19) 0.0062(19)
C17 0.053(2) 0.035(2) 0.060(3) -0.0139(19) 0.011(2) 0.0022(17)
C18 0.048(2) 0.0315(19) 0.045(2) -0.0114(17) 0.0121(17) 0.0061(16)
C19 0.080(3) 0.083(3) 0.065(3) -0.014(2) 0.036(2) -0.035(3)
C20 0.083(3) 0.031(2) 0.059(3) -0.0031(18) 0.013(2) 0.0019(19)
C21 0.090(3) 0.084(3) 0.057(3) -0.017(2) -0.001(2) -0.008(3)
C22 0.0294(18) 0.0270(17) 0.0302(17) -0.0047(14) 0.0009(14) 0.0023(13)
C23 0.033(2) 0.052(2) 0.053(2) -0.0134(19) -0.0066(17) 0.0183(17)
C24 0.039(2) 0.052(2) 0.047(2) -0.0045(18) -0.0067(17) 0.0182(17)
C25 0.0274(18) 0.054(2) 0.0326(19) -0.0129(17) 0.0070(14) 0.0080(16)
C26 0.036(2) 0.053(2) 0.048(2) -0.0211(19) 0.0083(17) 0.0075(17)
C27 0.048(2) 0.071(3) 0.055(3) -0.031(2) 0.005(2) 0.008(2)
C28 0.053(3) 0.100(4) 0.044(2) -0.016(2) 0.024(2) 0.000(3)
C29 0.046(2) 0.086(3) 0.064(3) -0.020(2) 0.030(2) -0.003(2)
C30 0.0284(19) 0.060(3) 0.061(2) -0.016(2) 0.0161(18) 0.0035(18)
C31 0.069(3) 0.047(2) 0.056(3) -0.0153(19) 0.006(2) -0.006(2)
C32 0.039(2) 0.069(3) 0.079(3) -0.014(2) 0.014(2) -0.0110(19)
C33 0.107(4) 0.134(5) 0.054(3) -0.028(3) 0.034(3) -0.009(4)
C34 0.0340(18) 0.0276(17) 0.0291(17) 0.0000(14) -0.0098(14) 0.0061(14)
C35 0.049(2) 0.0309(19) 0.0328(19) 0.0030(15) -0.0064(16) 0.0031(16)
C36 0.051(2) 0.045(2) 0.049(2) 0.0114(19) -0.0019(19) -0.0032(18)
C37 0.059(3) 0.047(2) 0.037(2) 0.0024(18) 0.0037(18) 0.0048(19)
C38 0.058(2) 0.043(2) 0.0294(18) -0.0105(16) 0.0024(17) 0.0051(18)
C39 0.0368(19) 0.0263(17) 0.0373(19) -0.0028(15) -0.0100(15) 0.0049(14)
C40 0.074(3) 0.029(2) 0.058(2) 0.0000(18) -0.010(2) 0.0000(18)
C41 0.055(2) 0.037(2) 0.045(2) -0.0090(17) -0.0042(18) -0.0050(17)
C42 0.100(4) 0.080(3) 0.052(3) 0.002(2) 0.027(3) 0.000(3)
C051 0.069(3) 0.095(3) 0.064(3) -0.043(3) -0.022(2) 0.017(3)
C052 0.091(4) 0.121(4) 0.041(2) 0.011(3) 0.020(2) 0.046(3)
N1 0.0246(15) 0.0456(18) 0.057(2) -0.0005(15) -0.0037(14) 0.0071(13)
N2 0.0288(16) 0.0426(17) 0.0506(18) -0.0065(14) 0.0029(14) 0.0120(13)
N3 0.0266(15) 0.0368(15) 0.0391(16) -0.0098(13) -0.0008(12) 0.0084(12)
N4 0.0328(15) 0.0320(15) 0.0297(15) -0.0045(12) 0.0006(12) 0.0082(12)
N5 0.0424(17) 0.064(2) 0.0315(16) -0.0005(15) 0.0055(13) 0.0149(15)
Cl1 0.0365(5) 0.0513(6) 0.0809(7) 0.0309(5) 0.0151(5) -0.0018(4)
Cl2 0.0287(5) 0.0336(5) 0.0808(7) -0.0044(4) 0.0023(4) -0.0068(4)
Ti1 0.0210(3) 0.0262(3) 0.0257(3) -0.0004(2) 0.0034(2) 0.0004(2)

loop_
_atom_type_symbol
_atom_type_description
_atom_type_scat_dispersion_real
_atom_type_scat_dispersion_imag
_atom_type_scat_source
C C 0.0033 0.0016 'International Tables Vol C Tables 4.2.6.8 and 6.1.1.4'
H H 0 0 'International Tables Vol C Tables 4.2.6.8 and 6.1.1.4'
N N 0.0061 0.0033 'International Tables Vol C Tables 4.2.6.8 and 6.1.1.4'
Cl Cl 0.1484 0.1585 'International Tables Vol C Tables 4.2.6.8 and 6.1.1.4'
Ti Ti 0.2776 0.4457 'International Tables Vol C Tables 4.2.6.8 and 6.1.1.4'

loop_
_geom_angle_atom_site_label_1
_geom_angle_atom_site_label_2
_geom_angle_atom_site_label_3
_geom_angle
N1 C1 N2 102.6(3)
N1 C1 Ti1 127.4(2)
N2 C1 Ti1 129.3(2)
C3 C2 N1 106.5(3)
C2 C3 N2 106.9(3)
C9 C4 C5 122.7(3)
C9 C4 N1 117.6(3)
C5 C4 N1 119.4(3)
C6 C5 C4 116.6(4)
C6 C5 C11 122.0(4)
C4 C5 C11 121.3(4)
C7 C6 C5 123.0(4)
C6 C7 C8 118.1(4)
C6 C7 C12 121.5(4)
C8 C7 C12 120.4(4)
C9 C8 C7 121.9(4)
C8 C9 C4 117.7(4)
C8 C9 C10 120.9(4)
C4 C9 C10 121.4(4)
C14 C13 C18 122.1(3)
C14 C13 N2 120.3(3)
C18 C13 N2 116.9(3)
C15 C14 C13 118.4(3)
C15 C14 C19 120.3(3)
C13 C14 C19 121.3(3)
C16 C15 C14 121.5(4)
C15 C16 C17 118.5(4)
C15 C16 C21 120.0(4)
C17 C16 C21 121.6(4)
C18 C17 C16 122.5(4)
C17 C18 C13 116.9(3)
C17 C18 C20 120.3(3)
C13 C18 C20 122.7(3)
N4 C22 N3 101.7(2)
N4 C22 Ti1 130.6(2)
N3 C22 Ti1 126.6(2)
C24 C23 N3 106.8(3)
C23 C24 N4 106.9(3)
C30 C25 C26 122.7(3)
C30 C25 N3 119.6(3)
C26 C25 N3 117.4(3)
C25 C26 C27 116.6(3)
C25 C26 C31 120.9(3)
C27 C26 C31 122.5(3)
C28 C27 C26 122.9(4)
C29 C28 C27 117.9(4)
C29 C28 C33 121.7(4)
C27 C28 C33 120.3(4)
C28 C29 C30 122.2(4)
C25 C30 C29 117.7(3)
C25 C30 C32 122.2(3)
C29 C30 C32 120.1(4)
C39 C34 C35 121.5(3)
C39 C34 N4 119.6(3)
C35 C34 N4 118.4(3)
C36 C35 C34 117.8(3)
C36 C35 C40 121.4(3)
C34 C35 C40 120.8(3)
C37 C36 C35 123.2(3)
C36 C37 C38 116.9(3)
C36 C37 C42 121.1(4)
C38 C37 C42 122.1(3)
C37 C38 C39 123.3(3)
C34 C39 C38 117.4(3)
C34 C39 C41 120.8(3)
C38 C39 C41 121.7(3)
C1 N1 C2 111.7(3)
C1 N1 C4 128.5(3)
C2 N1 C4 119.3(3)
C1 N2 C3 112.3(3)
C1 N2 C13 128.6(3)
C3 N2 C13 118.8(3)
C22 N3 C23 112.3(3)
C22 N3 C25 127.1(3)
C23 N3 C25 119.9(3)
C22 N4 C24 112.3(3)
C22 N4 C34 128.3(2)
C24 N4 C34 119.1(3)
C052 N5 C051 109.1(3)
C052 N5 Ti1 123.1(3)
C051 N5 Ti1 127.8(3)
N5 Ti1 C1 103.20(12)
N5 Ti1 C22 102.57(11)
C1 Ti1 C22 154.23(11)
N5 Ti1 Cl1 101.69(10)
C1 Ti1 Cl1 86.14(8)
C22 Ti1 Cl1 89.00(8)
N5 Ti1 Cl2 110.37(10)
C1 Ti1 Cl2 87.29(8)
C22 Ti1 Cl2 83.49(8)
Cl1 Ti1 Cl2 147.93(4)

loop_
_geom_bond_atom_site_label_1
_geom_bond_atom_site_label_2
_geom_bond_distance
C1 N1 1.362(4)
C1 N2 1.366(4)
C1 Ti1 2.293(3)
C2 C3 1.337(6)
C2 N1 1.387(4)
C3 N2 1.369(4)
C4 C9 1.382(5)
C4 C5 1.383(5)
C4 N1 1.433(4)
C5 C6 1.377(5)
C5 C11 1.488(5)
C6 C7 1.366(5)
C7 C8 1.381(5)
C7 C12 1.514(6)
C8 C9 1.368(5)
C9 C10 1.505(5)
C13 C14 1.383(5)
C13 C18 1.386(5)
C13 N2 1.437(4)
C14 C15 1.373(5)
C14 C19 1.501(5)
C15 C16 1.372(5)
C16 C17 1.379(5)
C16 C21 1.508(5)
C17 C18 1.376(5)
C18 C20 1.505(5)
C22 N4 1.357(4)
C22 N3 1.362(4)
C22 Ti1 2.297(3)
C23 C24 1.309(5)
C23 N3 1.379(4)
C24 N4 1.381(4)
C25 C30 1.387(5)
C25 C26 1.391(5)
C25 N3 1.438(4)
C26 C27 1.403(5)
C26 C31 1.497(5)
C27 C28 1.387(5)
C28 C29 1.372(6)
C28 C33 1.519(5)
C29 C30 1.406(5)
C30 C32 1.490(5)
C34 C39 1.383(4)
C34 C35 1.395(4)
C34 N4 1.436(4)
C35 C36 1.389(5)
C35 C40 1.507(5)
C36 C37 1.370(5)
C37 C38 1.379(5)
C37 C42 1.501(5)
C38 C39 1.394(4)
C39 C41 1.495(4)
C051 N5 1.478(5)
C052 N5 1.432(5)
N5 Ti1 1.857(3)
Cl1 Ti1 2.3510(10)
Cl2 Ti1 2.3876(9)
